data_7200050
loop_
_publ_author_name
'Kendrick, John'
'Gourlay, Matthew D.'
'Neumann, Marcus A.'
'Leusen, Frank J. J.'

_publ_section_title
;
 Predicting spontaneous racemate resolution using recent developments in
 crystal structure prediction
;
_journal_issue 11
_journal_name_full CrystEngComm
_journal_page_first 2391
_journal_page_last 2399
_journal_paper_doi 10.1039/b909038j
_journal_volume 11
_journal_year 2009
_space_group_IT_number 19
_symmetry_cell_setting orthorhombic
_symmetry_Int_Tables_number 19
_symmetry_space_group_name_Hall 'P 2ac 2ab'
_symmetry_space_group_name_H-M 'P 21 21 21'
_cell_angle_alpha 90.000000
_cell_angle_beta 90.000000
_cell_angle_gamma 90.000000
_cell_length_a 9.121759
_cell_length_b 7.179722
_cell_length_c 8.556859
_cell_volume 560.403
_cod_data_source_file 4HMO_enantiopure.cif
_cod_data_source_block 4HMO_E_8
_cod_original_sg_symbol_H-M 'P 2_1 2_1 2_1'
_cod_struct_determination_method theoretical
_cod_database_code 7200050

loop_
_symmetry_equiv_pos_site_id
_symmetry_equiv_pos_as_xyz
1 x,y,z
2 -x+1/2,-y,z+1/2
3 -x,y+1/2,-z+1/2
4 x+1/2,-y+1/2,-z

loop_
_atom_site_label
_atom_site_type_symbol
_atom_site_fract_x
_atom_site_fract_y
_atom_site_fract_z
C46 C 1.415900 0.031514 -0.044300
C47 C 1.496274 0.110730 0.098801
O48 O 1.456078 0.308101 0.100887
C49 C 1.403473 0.353760 -0.043496
N50 N 1.394296 0.201467 -0.135075
O51 O 1.371357 0.516174 -0.078851
C52 C 1.268157 -0.058193 -0.001888
O53 O 1.285899 -0.209671 0.103658
H54 H 1.484830 -0.068768 -0.107328
H55 H 1.322468 -0.320580 0.044064
H56 H 1.615641 0.100761 0.088329
H57 H 1.334142 0.207846 -0.237981
H58 H 1.199006 0.046247 0.056450
H59 H 1.462142 0.046955 0.208817
H60 H 1.210705 -0.102380 -0.108811
